data_7155130
loop_
_publ_author_name
'Chen, Liang'
'Sun, Jing'
'Xie, Ju'
'Yan, Chao-Guo'

_publ_section_title
;
 Molecular diversity of the three-component reaction of \a-amino acids,
 dialkyl acetylenedicarboxylates and N-substituted maleimides.
;
_journal_issue 27
_journal_name_full 'Organic &amp; biomolecular chemistry'
_journal_page_first 6497
_journal_page_last 6507
_journal_paper_doi 10.1039/c6ob00921b
_journal_volume 14
_journal_year 2016
_chemical_formula_moiety 'C14 H18 N2 O6'
_chemical_formula_sum 'C14 H18 N2 O6'
_chemical_formula_weight 310.30
_chemical_name_systematic
; 
 ? 
;
_space_group_IT_number 14
_symmetry_cell_setting monoclinic
_symmetry_space_group_name_Hall '-P 2ybc'
_symmetry_space_group_name_H-M 'P 1 21/c 1'
_atom_sites_solution_hydrogens geom
_atom_sites_solution_primary direct
_atom_sites_solution_secondary difmap
_audit_block_doi 10.5517/cc1kk3mv
_audit_creation_method SHELXL-97
_audit_update_record
;
2016-01-11 deposited with the CCDC.
2016-05-31 downloaded from the CCDC.
;
_cell_angle_alpha 90.00
_cell_angle_beta 93.655(4)
_cell_angle_gamma 90.00
_cell_formula_units_Z 4
_cell_length_a 8.7507(8)
_cell_length_b 13.2608(11)
_cell_length_c 12.6760(11)
_cell_measurement_reflns_used 4424
_cell_measurement_temperature 296(2)
_cell_measurement_theta_max 27.24
_cell_measurement_theta_min 2.22
_cell_volume 1467.9(2)
_computing_cell_refinement 'Bruker SMART'
_computing_data_collection 'Bruker SMART'
_computing_data_reduction 'Bruker SAINT'
_computing_molecular_graphics 'Bruker SHELXTL'
_computing_publication_material 'Bruker SHELXTL'
_computing_structure_refinement 'SHELXL-97 (Sheldrick, 2008)'
_computing_structure_solution 'SHELXS-97 (Sheldrick, 2008)'
_diffrn_ambient_temperature 296(2)
_diffrn_measured_fraction_theta_full 0.989
_diffrn_measured_fraction_theta_max 0.989
_diffrn_measurement_device_type 'CCD area detector'
_diffrn_measurement_method 'phi and omega scans'
_diffrn_radiation_monochromator graphite
_diffrn_radiation_source 'fine-focus sealed tube'
_diffrn_radiation_type MoK\a
_diffrn_radiation_wavelength 0.71073
_diffrn_reflns_av_R_equivalents 0.0295
_diffrn_reflns_av_sigmaI/netI 0.0296
_diffrn_reflns_limit_h_max 11
_diffrn_reflns_limit_h_min -11
_diffrn_reflns_limit_k_max 17
_diffrn_reflns_limit_k_min -17
_diffrn_reflns_limit_l_max 16
_diffrn_reflns_limit_l_min -16
_diffrn_reflns_number 12194
_diffrn_reflns_theta_full 27.53
_diffrn_reflns_theta_max 27.53
_diffrn_reflns_theta_min 2.22
_exptl_absorpt_coefficient_mu 0.111
_exptl_absorpt_correction_T_max 0.978
_exptl_absorpt_correction_T_min 0.961
_exptl_absorpt_correction_type multi-scan
_exptl_absorpt_process_details sadabs
_exptl_crystal_colour colorless
_exptl_crystal_density_diffrn 1.404
_exptl_crystal_density_method 'not measured'
_exptl_crystal_description block
_exptl_crystal_F_000 656
_exptl_crystal_size_max 0.36
_exptl_crystal_size_mid 0.24
_exptl_crystal_size_min 0.20
_refine_diff_density_max 0.267
_refine_diff_density_min -0.190
_refine_diff_density_rms 0.042
_refine_ls_extinction_method none
_refine_ls_goodness_of_fit_ref 1.024
_refine_ls_hydrogen_treatment constr
_refine_ls_matrix_type full
_refine_ls_number_parameters 201
_refine_ls_number_reflns 3358
_refine_ls_number_restraints 0
_refine_ls_restrained_S_all 1.024
_refine_ls_R_factor_all 0.0806
_refine_ls_R_factor_gt 0.0539
_refine_ls_shift/su_max 0.000
_refine_ls_shift/su_mean 0.000
_refine_ls_structure_factor_coef Fsqd
_refine_ls_weighting_details 'calc w=1/[\s^2^(Fo^2^)+(0.0738P)^2^+0.5913P] where P=(Fo^2^+2Fc^2^)/3'
_refine_ls_weighting_scheme calc
_refine_ls_wR_factor_gt 0.1388
_refine_ls_wR_factor_ref 0.1555
_reflns_number_gt 2390
_reflns_number_total 3358
_reflns_threshold_expression >2sigma(I)
_cod_data_source_file c6ob00921b2.cif
_cod_data_source_block 1a
_cod_depositor_comments
;
The following automatic conversions were performed:

'_symmetry_cell_setting' value 'Monoclinic' changed to 'monoclinic'
according to
/usr/data/users/saulius/crontab/automatic-downloads/rss-feeds/RSC/lib/dictionaries/cif_core.dic
dictionary named 'cif_core.dic' version 2.4.2 from 2011-04-26.

Automatic conversion script
Id: cif_fix_values 4268 2015-11-12 08:31:59Z antanas 

 Adding full bibliography for 7155130--7155143.cif.
;
_cod_original_sg_symbol_H-M 'P 21/c'
_cod_database_code 7155130

loop_
_symmetry_equiv_pos_as_xyz
'x, y, z'
'-x, y+1/2, -z+1/2'
'-x, -y, -z'
'x, -y-1/2, z-1/2'

loop_
_atom_site_label
_atom_site_type_symbol
_atom_site_fract_x
_atom_site_fract_y
_atom_site_fract_z
_atom_site_U_iso_or_equiv
_atom_site_adp_type
_atom_site_occupancy
_atom_site_symmetry_multiplicity
_atom_site_calc_flag
_atom_site_refinement_flags
C1 C 1.0992(2) 0.09463(18) 0.29180(19) 0.0532(5) Uani 1 1 d .
H1A H 1.1154 0.0467 0.3493 0.064 Uiso 1 1 calc R
H1B H 1.0906 0.1619 0.3209 0.064 Uiso 1 1 calc R
C2 C 1.2259(3) 0.0891(4) 0.2171(3) 0.1125(14) Uani 1 1 d .
H2A H 1.3037 0.1391 0.2361 0.135 Uiso 1 1 calc R
H2B H 1.2732 0.0229 0.2207 0.135 Uiso 1 1 calc R
C3 C 1.1581(3) 0.1084(2) 0.1081(2) 0.0746(8) Uani 1 1 d .
H3A H 1.1835 0.0543 0.0607 0.090 Uiso 1 1 calc R
H3B H 1.1959 0.1715 0.0809 0.090 Uiso 1 1 calc R
C4 C 0.9864(2) 0.11362(15) 0.11831(16) 0.0464(5) Uani 1 1 d .
H4 H 0.9353 0.0716 0.0631 0.056 Uiso 1 1 calc R
C5 C 0.81446(19) 0.10871(12) 0.25419(13) 0.0320(4) Uani 1 1 d .
C6 C 0.6907(2) 0.05038(14) 0.18621(16) 0.0411(4) Uani 1 1 d .
C7 C 0.5782(3) -0.1082(2) 0.1517(2) 0.0793(9) Uani 1 1 d .
H7A H 0.4743 -0.0930 0.1662 0.119 Uiso 1 1 calc R
H7B H 0.5992 -0.1779 0.1676 0.119 Uiso 1 1 calc R
H7C H 0.5927 -0.0957 0.0784 0.119 Uiso 1 1 calc R
C8 C 0.7954(2) 0.09288(13) 0.37168(14) 0.0373(4) Uani 1 1 d .
H8A H 0.8095 0.0220 0.3883 0.045 Uiso 1 1 calc R
H8B H 0.8743 0.1304 0.4120 0.045 Uiso 1 1 calc R
C9 C 0.6416(2) 0.12578(14) 0.40469(16) 0.0426(5) Uani 1 1 d .
C10 C 0.4861(3) 0.1449(3) 0.5479(2) 0.0867(10) Uani 1 1 d .
H10A H 0.4785 0.2171 0.5504 0.130 Uiso 1 1 calc R
H10B H 0.4788 0.1179 0.6177 0.130 Uiso 1 1 calc R
H10C H 0.4044 0.1185 0.5019 0.130 Uiso 1 1 calc R
C11 C 0.8746(2) 0.30056(13) 0.28467(14) 0.0407(4) Uani 1 1 d .
C12 C 0.8081(2) 0.21881(13) 0.21287(14) 0.0357(4) Uani 1 1 d .
H12 H 0.7023 0.2361 0.1897 0.043 Uiso 1 1 calc R
C13 C 0.9070(2) 0.21906(14) 0.11770(14) 0.0418(5) Uani 1 1 d .
H13 H 0.8415 0.2269 0.0526 0.050 Uiso 1 1 calc R
C14 C 1.0078(3) 0.31042(15) 0.13380(16) 0.0491(5) Uani 1 1 d .
N1 N 0.96181(16) 0.06821(11) 0.22296(12) 0.0361(4) Uani 1 1 d .
N2 N 0.9853(2) 0.35015(12) 0.23206(13) 0.0489(5) Uani 1 1 d .
H2 H 1.0356 0.4010 0.2581 0.059 Uiso 1 1 calc R
O1 O 0.6169(2) 0.08473(14) 0.11273(14) 0.0717(5) Uani 1 1 d .
O2 O 0.68206(18) -0.04461(11) 0.21709(13) 0.0570(4) Uani 1 1 d .
O3 O 0.53987(19) 0.15605(15) 0.34699(14) 0.0705(5) Uani 1 1 d .
O4 O 0.6322(2) 0.11654(14) 0.50836(12) 0.0651(5) Uani 1 1 d .
O5 O 0.8359(2) 0.32348(11) 0.37096(11) 0.0586(5) Uani 1 1 d .
O6 O 1.0925(2) 0.34653(13) 0.07200(14) 0.0734(6) Uani 1 1 d .

loop_
_atom_site_aniso_label
_atom_site_aniso_U_11
_atom_site_aniso_U_22
_atom_site_aniso_U_33
_atom_site_aniso_U_23
_atom_site_aniso_U_13
_atom_site_aniso_U_12
C1 0.0401(11) 0.0527(12) 0.0660(14) -0.0104(11) -0.0050(10) 0.0016(9)
C2 0.0400(14) 0.178(4) 0.121(3) -0.057(3) 0.0149(16) -0.0128(19)
C3 0.0691(16) 0.0640(15) 0.096(2) -0.0132(14) 0.0419(16) -0.0073(13)
C4 0.0587(13) 0.0399(10) 0.0422(10) -0.0090(8) 0.0172(9) -0.0097(9)
C5 0.0342(9) 0.0262(8) 0.0355(9) -0.0011(7) 0.0029(7) -0.0010(7)
C6 0.0397(10) 0.0392(10) 0.0447(11) -0.0047(8) 0.0062(8) -0.0075(8)
C7 0.0832(19) 0.0638(16) 0.092(2) -0.0279(15) 0.0101(15) -0.0392(14)
C8 0.0458(10) 0.0287(9) 0.0377(10) 0.0023(7) 0.0056(8) -0.0002(7)
C9 0.0491(11) 0.0348(10) 0.0450(11) -0.0031(8) 0.0107(9) -0.0066(8)
C10 0.0800(19) 0.106(2) 0.0795(19) -0.0188(17) 0.0488(16) -0.0165(17)
C11 0.0603(12) 0.0269(9) 0.0348(10) 0.0015(7) 0.0038(9) -0.0009(8)
C12 0.0424(10) 0.0310(9) 0.0334(9) 0.0019(7) 0.0004(7) -0.0007(7)
C13 0.0591(12) 0.0361(10) 0.0305(9) -0.0011(8) 0.0050(8) -0.0080(9)
C14 0.0709(14) 0.0366(10) 0.0407(11) 0.0006(8) 0.0111(10) -0.0114(10)
N1 0.0356(8) 0.0304(7) 0.0427(8) -0.0048(6) 0.0050(6) -0.0020(6)
N2 0.0724(12) 0.0328(8) 0.0424(9) -0.0043(7) 0.0105(8) -0.0170(8)
O1 0.0782(12) 0.0677(11) 0.0649(11) 0.0035(9) -0.0298(9) -0.0205(9)
O2 0.0608(9) 0.0378(8) 0.0720(10) -0.0067(7) 0.0006(8) -0.0175(7)
O3 0.0509(10) 0.0930(13) 0.0683(11) -0.0015(10) 0.0085(8) 0.0131(9)
O4 0.0722(11) 0.0759(11) 0.0499(9) -0.0031(8) 0.0253(8) -0.0070(9)
O5 0.0987(13) 0.0399(8) 0.0390(8) -0.0061(6) 0.0193(8) -0.0066(8)
O6 0.1032(14) 0.0598(10) 0.0611(10) -0.0017(8) 0.0351(10) -0.0320(10)

loop_
_atom_type_symbol
_atom_type_description
_atom_type_scat_dispersion_real
_atom_type_scat_dispersion_imag
_atom_type_scat_source
C C 0.0033 0.0016 'International Tables Vol C Tables 4.2.6.8 and 6.1.1.4'
H H 0.0000 0.0000 'International Tables Vol C Tables 4.2.6.8 and 6.1.1.4'
N N 0.0061 0.0033 'International Tables Vol C Tables 4.2.6.8 and 6.1.1.4'
O O 0.0106 0.0060 'International Tables Vol C Tables 4.2.6.8 and 6.1.1.4'

loop_
_geom_angle_atom_site_label_1
_geom_angle_atom_site_label_2
_geom_angle_atom_site_label_3
_geom_angle
N1 C1 C2 102.7(2)
N1 C1 H1A 111.2
C2 C1 H1A 111.2
N1 C1 H1B 111.2
C2 C1 H1B 111.2
H1A C1 H1B 109.1
C3 C2 C1 108.0(2)
C3 C2 H2A 110.1
C1 C2 H2A 110.1
C3 C2 H2B 110.1
C1 C2 H2B 110.1
H2A C2 H2B 108.4
C2 C3 C4 105.4(2)
C2 C3 H3A 110.7
C4 C3 H3A 110.7
C2 C3 H3B 110.7
C4 C3 H3B 110.7
H3A C3 H3B 108.8
N1 C4 C3 105.00(19)
N1 C4 C13 106.12(14)
C3 C4 C13 118.88(18)
N1 C4 H4 108.8
C3 C4 H4 108.8
C13 C4 H4 108.8
N1 C5 C8 111.39(14)
N1 C5 C6 105.15(13)
C8 C5 C6 111.04(14)
N1 C5 C12 105.40(13)
C8 C5 C12 117.12(14)
C6 C5 C12 105.88(14)
O1 C6 O2 123.89(19)
O1 C6 C5 124.78(18)
O2 C6 C5 111.26(17)
O2 C7 H7A 109.5
O2 C7 H7B 109.5
H7A C7 H7B 109.5
O2 C7 H7C 109.5
H7A C7 H7C 109.5
H7B C7 H7C 109.5
C9 C8 C5 112.89(16)
C9 C8 H8A 109.0
C5 C8 H8A 109.0
C9 C8 H8B 109.0
C5 C8 H8B 109.0
H8A C8 H8B 107.8
O3 C9 O4 123.4(2)
O3 C9 C8 125.33(19)
O4 C9 C8 111.27(19)
O4 C10 H10A 109.5
O4 C10 H10B 109.5
H10A C10 H10B 109.5
O4 C10 H10C 109.5
H10A C10 H10C 109.5
H10B C10 H10C 109.5
O5 C11 N2 124.49(18)
O5 C11 C12 127.54(18)
N2 C11 C12 107.89(16)
C11 C12 C13 104.98(15)
C11 C12 C5 117.95(15)
C13 C12 C5 104.98(14)
C11 C12 H12 109.5
C13 C12 H12 109.5
C5 C12 H12 109.5
C14 C13 C12 104.55(15)
C14 C13 C4 117.60(18)
C12 C13 C4 105.57(14)
C14 C13 H13 109.6
C12 C13 H13 109.6
C4 C13 H13 109.6
O6 C14 N2 124.20(19)
O6 C14 C13 127.47(19)
N2 C14 C13 108.31(16)
C5 N1 C1 116.51(14)
C5 N1 C4 105.75(14)
C1 N1 C4 105.77(16)
C14 N2 C11 113.59(16)
C14 N2 H2 123.2
C11 N2 H2 123.2
C6 O2 C7 115.35(19)
C9 O4 C10 115.4(2)

loop_
_geom_bond_atom_site_label_1
_geom_bond_atom_site_label_2
_geom_bond_distance
C1 N1 1.482(3)
C1 C2 1.505(4)
C1 H1A 0.9700
C1 H1B 0.9700
C2 C3 1.491(5)
C2 H2A 0.9700
C2 H2B 0.9700
C3 C4 1.518(3)
C3 H3A 0.9700
C3 H3B 0.9700
C4 N1 1.485(2)
C4 C13 1.561(3)
C4 H4 0.9800
C5 N1 1.474(2)
C5 C8 1.524(2)
C5 C6 1.547(3)
C5 C12 1.551(2)
C6 O1 1.190(2)
C6 O2 1.323(2)
C7 O2 1.459(3)
C7 H7A 0.9600
C7 H7B 0.9600
C7 H7C 0.9600
C8 C9 1.499(3)
C8 H8A 0.9700
C8 H8B 0.9700
C9 O3 1.185(3)
C9 O4 1.327(3)
C10 O4 1.453(3)
C10 H10A 0.9600
C10 H10B 0.9600
C10 H10C 0.9600
C11 O5 1.204(2)
C11 N2 1.378(3)
C11 C12 1.508(3)
C12 C13 1.529(3)
C12 H12 0.9800
C13 C14 1.505(3)
C13 H13 0.9800
C14 O6 1.211(2)
C14 N2 1.378(3)
N2 H2 0.8600

loop_
_geom_hbond_atom_site_label_D
_geom_hbond_atom_site_label_H
_geom_hbond_atom_site_label_A
_geom_hbond_distance_DH
_geom_hbond_distance_HA
_geom_hbond_distance_DA
_geom_hbond_angle_DHA
_geom_hbond_site_symmetry_A
N2 H2 N1 0.86 2.23 2.978(2) 145.4 2_755
N2 H2 O2 0.86 2.57 3.255(2) 136.9 2_755
